data_7248984
loop_
_publ_author_name
'Basanova, Elizaveta Ivanovna'
'Kulikova, Ekaterina'
'Bormotov, Nikolai I.'
'Serova, Olga'
'Shishkina, Larisa'
'Ovchinnikova, Alyona'
'Odnoshevskiy, Dmitry'
'Pyankov, Oleg'
'Agafonov, Alexander'
'Yarovaya, Olga'
'Borisevich, Sophia'
'Ilyina, Margarita'
'Kolybalov, Dmitry'
'Arkhipov, Sergey'
'Bogdanov, Nikita'
'Pavlova, Marina A.'
'Salakhutdinov, Nariman'
'Perevalov, Valery P.'
'Nikitina, Polina A.'

_publ_section_title
;
 2-Aryl-1-hydroxyimidazoles possessing antiviral activity against wide
 range of orthopoxviruses including Variola virus.
;
_journal_name_full 'RSC Medicinal Chemistry'
_journal_paper_doi 10.1039/D4MD00181H
_journal_year 2024
_chemical_formula_moiety 'C12 H11 N3 O4'
_chemical_formula_sum 'C12 H11 N3 O4'
_chemical_formula_weight 261.24
_chemical_name_systematic 1-(1-hydroxy-4-methyl-2-(4-nitrophenyl)-4,5-dihydro-1H-imidazol-5-yl)ethan-1-one
_space_group_crystal_system triclinic
_space_group_IT_number 2
_space_group_name_Hall '-P 1'
_space_group_name_H-M_alt 'P -1'
_atom_sites_solution_hydrogens geom
_audit_creation_date 2024-03-14
_audit_creation_method
;
Olex2 1.5
(compiled 2022.04.07 svn.rca3783a0 for OlexSys, GUI svn.r6498)
;
_audit_update_record
;
2024-03-14 deposited with the CCDC.	2024-06-26 downloaded from the CCDC.
;
_cell_angle_alpha 85.350(7)
_cell_angle_beta 88.976(7)
_cell_angle_gamma 83.526(7)
_cell_formula_units_Z 2
_cell_length_a 6.2902(6)
_cell_length_b 7.3546(7)
_cell_length_c 12.9978(11)
_cell_measurement_reflns_used 1804
_cell_measurement_temperature 295(4)
_cell_measurement_theta_max 27.9230
_cell_measurement_theta_min 3.0840
_cell_volume 595.48(10)
_computing_cell_refinement 'CrysAlisPro 1.171.41.93a (Rigaku OD, 2020)'
_computing_data_collection 'CrysAlisPro 1.171.41.93a (Rigaku OD, 2020)'
_computing_data_reduction 'CrysAlisPro 1.171.41.93a (Rigaku OD, 2020)'
_computing_molecular_graphics 'Olex2 1.5 (Dolomanov et al., 2009)'
_computing_publication_material 'Olex2 1.5 (Dolomanov et al., 2009)'
_computing_structure_refinement 'SHELXL 2017/1 (Sheldrick, 2015)'
_computing_structure_solution 'SHELXS  (Sheldrick, 2008)'
_diffrn_ambient_temperature 295(4)
_diffrn_detector_area_resol_mean 5.8140
_diffrn_measured_fraction_theta_full 0.974
_diffrn_measured_fraction_theta_max 0.821
_diffrn_measurement_details
;
List of Runs (angles in degrees, time in seconds):

  # Type    Start    End  Width  t~exp~   \w     \q     \k     \f   Frames
#--------------------------------------------------------------------------
  1  \w    -90.00  90.00   1.00   60.00    --    0.00   0.00  45.00  180
  2  \w    -30.00  90.00   1.00   60.00    --    0.00  72.00  45.00  120
;
_diffrn_measurement_device 'abstract diffractometer'
_diffrn_measurement_device_type 'Tongda TD-5000'
_diffrn_measurement_method '\w scans'
_diffrn_radiation_type MoK\a
_diffrn_radiation_wavelength 0.71073
_diffrn_reflns_av_R_equivalents 0.0212
_diffrn_reflns_av_unetI/netI 0.0361
_diffrn_reflns_Laue_measured_fraction_full 0.974
_diffrn_reflns_Laue_measured_fraction_max 0.821
_diffrn_reflns_limit_h_max 8
_diffrn_reflns_limit_h_min -8
_diffrn_reflns_limit_k_max 9
_diffrn_reflns_limit_k_min -9
_diffrn_reflns_limit_l_max 15
_diffrn_reflns_limit_l_min -17
_diffrn_reflns_number 6217
_diffrn_reflns_point_group_measured_fraction_full 0.974
_diffrn_reflns_point_group_measured_fraction_max 0.821
_diffrn_reflns_theta_full 25.242
_diffrn_reflns_theta_max 28.065
_diffrn_reflns_theta_min 2.796
_exptl_absorpt_coefficient_mu 0.112
_exptl_absorpt_correction_T_max 1.00000
_exptl_absorpt_correction_T_min 0.53677
_exptl_absorpt_correction_type multi-scan
_exptl_absorpt_process_details
;
CrysAlisPro 1.171.41.93a (Rigaku Oxford Diffraction, 2020)
Empirical absorption correction using spherical harmonics,
implemented in SCALE3 ABSPACK scaling algorithm.
;
_exptl_crystal_colour 'clear colourless'
_exptl_crystal_colour_lustre clear
_exptl_crystal_colour_primary colourless
_exptl_crystal_density_diffrn 1.457
_exptl_crystal_description block
_exptl_crystal_F_000 272
_exptl_crystal_preparation 'chemical sythesis'
_exptl_crystal_recrystallization_method 'Re-crystallisation from solvent: Carbon tetrachloride'
_exptl_crystal_size_max 0.07
_exptl_crystal_size_mid 0.05
_exptl_crystal_size_min 0.02
_refine_diff_density_max 0.168
_refine_diff_density_min -0.150
_refine_diff_density_rms 0.032
_refine_ls_extinction_method none
_refine_ls_goodness_of_fit_ref 1.028
_refine_ls_hydrogen_treatment constr
_refine_ls_matrix_type full
_refine_ls_number_parameters 175
_refine_ls_number_reflns 2379
_refine_ls_number_restraints 0
_refine_ls_restrained_S_all 1.028
_refine_ls_R_factor_all 0.0721
_refine_ls_R_factor_gt 0.0488
_refine_ls_shift/su_max 0.000
_refine_ls_shift/su_mean 0.000
_refine_ls_structure_factor_coef Fsqd
_refine_ls_weighting_details 'w=1/[\s^2^(Fo^2^)+(0.0699P)^2^+0.0721P] where P=(Fo^2^+2Fc^2^)/3'
_refine_ls_weighting_scheme calc
_refine_ls_wR_factor_gt 0.1286
_refine_ls_wR_factor_ref 0.1401
_reflns_Friedel_coverage 0.000
_reflns_number_gt 1663
_reflns_number_total 2379
_reflns_threshold_expression 'I > 2\s(I)'
_cod_data_source_file d4md00181h2.cif
_cod_data_source_block 4a_pani72_ccl4
_cod_original_cell_volume 595.47(9)
_cod_database_code 7248984
_shelx_shelxl_version_number 2017/1
_shelx_space_group_comment
;
The symmetry employed for this shelxl refinement is uniquely defined
by the following loop, which should always be used as a source of
symmetry information in preference to the above space-group names.
They are only intended as comments.
;
_shelx_estimated_absorpt_t_max 0.998
_shelx_estimated_absorpt_t_min 0.992
_olex2_refinement_description
;
1. Fixed Uiso
 At 1.2 times of:
  All C(H) groups
 At 1.5 times of:
  All C(H,H,H) groups, All O(H) groups
2.a Aromatic/amide H refined with riding coordinates:
 C2A(H2A), C3A(H3A), C5A(H5A), C6A(H6A)
2.b Idealised Me refined as rotating group:
 C7(H7A,H7B,H7C), C8(H8A,H8B,H8C)
2.c Idealised tetrahedral OH refined as rotating group:
 O3(H3)
;
_olex2_submission_special_instructions 'No special instructions were received'
_oxdiff_exptl_absorpt_empirical_details
;
Empirical correction (ABSPACK) includes:
- Absorption correction using spherical harmonics
- Frame scaling
;

loop_
_space_group_symop_operation_xyz
'x, y, z'
'-x, -y, -z'

loop_
_atom_site_label
_atom_site_type_symbol
_atom_site_fract_x
_atom_site_fract_y
_atom_site_fract_z
_atom_site_U_iso_or_equiv
_atom_site_adp_type
_atom_site_occupancy
_atom_site_site_symmetry_order
_atom_site_calc_flag
_atom_site_refinement_flags_posn
_atom_site_refinement_flags_adp
_atom_site_refinement_flags_occupancy
_atom_site_disorder_assembly
_atom_site_disorder_group
N1 N 0.1909(2) 0.20625(19) 0.85884(11) 0.0469(4) Uani 1 1 d . . . . .
C1A C -0.0400(3) 0.2624(2) 1.01476(13) 0.0439(4) Uani 1 1 d . . . . .
C2 C 0.0077(3) 0.2684(2) 0.90412(12) 0.0438(4) Uani 1 1 d . . . . .
N3 N -0.1338(2) 0.3403(2) 0.83053(11) 0.0539(4) Uani 1 1 d . . . . .
C4A C -0.1521(3) 0.2601(2) 1.22015(13) 0.0525(5) Uani 1 1 d . . . . .
O3 O 0.3735(2) 0.1305(2) 0.90884(11) 0.0750(5) Uani 1 1 d . . . . .
H3 H 0.462606 0.092947 0.866470 0.113 Uiso 1 1 calc R U . . .
C2A C 0.1038(3) 0.1836(3) 1.09043(14) 0.0552(5) Uani 1 1 d . . . . .
H2A H 0.238973 0.131706 1.071352 0.066 Uiso 1 1 calc R U . . .
C3A C 0.0469(3) 0.1822(3) 1.19337(14) 0.0600(5) Uani 1 1 d . . . . .
H3A H 0.142428 0.129066 1.243904 0.072 Uiso 1 1 calc R U . . .
C5A C -0.2987(3) 0.3396(3) 1.14799(15) 0.0587(5) Uani 1 1 d . . . . .
H5A H -0.432808 0.392241 1.168080 0.070 Uiso 1 1 calc R U . . .
C6A C -0.2417(3) 0.3392(3) 1.04526(14) 0.0553(5) Uani 1 1 d . . . . .
H6A H -0.339392 0.391030 0.995374 0.066 Uiso 1 1 calc R U . . .
O4 O 0.5088(3) 0.0861(2) 0.72535(12) 0.0837(5) Uani 1 1 d . . . . .
C5 C 0.1723(3) 0.2370(2) 0.75229(13) 0.0472(4) Uani 1 1 d . . . . .
C4 C -0.0338(3) 0.3212(3) 0.73888(13) 0.0522(5) Uani 1 1 d . . . . .
O1 O -0.0888(3) 0.1719(3) 1.39266(12) 0.0990(6) Uani 1 1 d . . . . .
N2 N -0.2104(3) 0.2584(3) 1.33050(13) 0.0690(5) Uani 1 1 d . . . . .
O2 O -0.3763(3) 0.3435(3) 1.35470(13) 0.1077(7) Uani 1 1 d . . . . .
C6 C 0.3471(3) 0.1732(3) 0.68629(15) 0.0570(5) Uani 1 1 d . . . . .
C7 C 0.3315(4) 0.2129(3) 0.57200(16) 0.0748(6) Uani 1 1 d . . . . .
H7A H 0.319666 0.343209 0.555317 0.112 Uiso 1 1 calc R U . . .
H7B H 0.207478 0.165012 0.547674 0.112 Uiso 1 1 calc R U . . .
H7C H 0.457343 0.156041 0.539525 0.112 Uiso 1 1 calc R U . . .
C8 C -0.1460(3) 0.3883(4) 0.63999(16) 0.0774(7) Uani 1 1 d . . . . .
H8A H -0.284597 0.449606 0.655087 0.116 Uiso 1 1 calc R U . . .
H8B H -0.161923 0.285853 0.600551 0.116 Uiso 1 1 calc R U . . .
H8C H -0.063363 0.472296 0.600965 0.116 Uiso 1 1 calc R U . . .

loop_
_atom_site_aniso_label
_atom_site_aniso_U_11
_atom_site_aniso_U_22
_atom_site_aniso_U_33
_atom_site_aniso_U_23
_atom_site_aniso_U_13
_atom_site_aniso_U_12
N1 0.0480(8) 0.0513(8) 0.0405(8) -0.0032(6) -0.0026(6) -0.0021(7)
C1A 0.0523(10) 0.0408(9) 0.0394(9) -0.0041(7) 0.0025(7) -0.0086(8)
C2 0.0485(9) 0.0437(9) 0.0397(9) -0.0042(7) 0.0010(7) -0.0063(8)
N3 0.0529(9) 0.0688(10) 0.0389(8) 0.0009(7) 0.0012(7) -0.0059(8)
C4A 0.0695(12) 0.0521(10) 0.0370(10) -0.0048(7) 0.0059(9) -0.0123(9)
O3 0.0588(9) 0.1075(12) 0.0509(8) -0.0020(8) -0.0020(7) 0.0218(8)
C2A 0.0592(11) 0.0616(11) 0.0420(10) -0.0038(8) -0.0008(8) 0.0046(9)
C3A 0.0732(13) 0.0640(12) 0.0404(10) -0.0017(8) -0.0068(9) 0.0017(10)
C5A 0.0578(11) 0.0690(12) 0.0485(11) -0.0061(9) 0.0108(9) -0.0042(10)
C6A 0.0540(11) 0.0680(12) 0.0422(10) -0.0002(8) -0.0004(8) -0.0020(9)
O4 0.0725(10) 0.1054(12) 0.0651(10) -0.0058(8) 0.0128(8) 0.0229(9)
C5 0.0548(10) 0.0524(10) 0.0353(9) -0.0046(7) 0.0018(7) -0.0099(8)
C4 0.0551(11) 0.0630(11) 0.0389(10) 0.0002(8) 0.0004(8) -0.0117(9)
O1 0.1245(15) 0.1295(15) 0.0393(9) -0.0013(9) -0.0043(9) -0.0009(12)
N2 0.0921(14) 0.0722(11) 0.0436(10) -0.0061(8) 0.0121(10) -0.0137(10)
O2 0.1192(15) 0.1338(16) 0.0608(11) -0.0058(10) 0.0366(10) 0.0188(13)
C6 0.0624(12) 0.0580(11) 0.0515(11) -0.0096(8) 0.0074(9) -0.0077(10)
C7 0.0827(15) 0.0958(16) 0.0472(12) -0.0135(11) 0.0162(11) -0.0126(13)
C8 0.0660(13) 0.1186(19) 0.0440(11) 0.0088(11) -0.0050(10) -0.0049(13)

loop_
_atom_type_symbol
_atom_type_description
_atom_type_scat_dispersion_real
_atom_type_scat_dispersion_imag
_atom_type_scat_source
C C 0.0033 0.0016 'International Tables Vol C Tables 4.2.6.8 and 6.1.1.4'
H H 0.0000 0.0000 'International Tables Vol C Tables 4.2.6.8 and 6.1.1.4'
N N 0.0061 0.0033 'International Tables Vol C Tables 4.2.6.8 and 6.1.1.4'
O O 0.0106 0.0060 'International Tables Vol C Tables 4.2.6.8 and 6.1.1.4'

loop_
_geom_angle_atom_site_label_1
_geom_angle_atom_site_label_2
_geom_angle_atom_site_label_3
_geom_angle
_geom_angle_site_symmetry_1
_geom_angle_site_symmetry_3
_geom_angle_publ_flag
C2 N1 O3 125.73(14) . . ?
C2 N1 C5 109.70(14) . . ?
O3 N1 C5 124.51(14) . . ?
C2A C1A C2 123.70(16) . . ?
C6A C1A C2 117.56(16) . . ?
C6A C1A C2A 118.74(16) . . ?
N1 C2 C1A 127.20(15) . . ?
N1 C2 N3 109.06(15) . . ?
N3 C2 C1A 123.74(15) . . ?
C4 N3 C2 106.77(15) . . ?
C3A C4A C5A 122.41(17) . . ?
C3A C4A N2 118.47(18) . . ?
C5A C4A N2 119.13(17) . . ?
N1 O3 H3 109.5 . . ?
C1A C2A H2A 119.8 . . ?
C3A C2A C1A 120.39(17) . . ?
C3A C2A H2A 119.8 . . ?
C4A C3A C2A 119.06(18) . . ?
C4A C3A H3A 120.5 . . ?
C2A C3A H3A 120.5 . . ?
C4A C5A H5A 120.9 . . ?
C4A C5A C6A 118.29(17) . . ?
C6A C5A H5A 120.9 . . ?
C1A C6A H6A 119.4 . . ?
C5A C6A C1A 121.10(18) . . ?
C5A C6A H6A 119.4 . . ?
N1 C5 C6 119.92(16) . . ?
C4 C5 N1 103.60(15) . . ?
C4 C5 C6 136.39(17) . . ?
N3 C4 C5 110.87(16) . . ?
N3 C4 C8 120.76(17) . . ?
C5 C4 C8 128.37(17) . . ?
O1 N2 C4A 118.46(19) . . ?
O2 N2 C4A 118.41(19) . . ?
O2 N2 O1 123.13(19) . . ?
O4 C6 C5 119.25(18) . . ?
O4 C6 C7 120.67(18) . . ?
C5 C6 C7 120.08(18) . . ?
C6 C7 H7A 109.5 . . ?
C6 C7 H7B 109.5 . . ?
C6 C7 H7C 109.5 . . ?
H7A C7 H7B 109.5 . . ?
H7A C7 H7C 109.5 . . ?
H7B C7 H7C 109.5 . . ?
C4 C8 H8A 109.5 . . ?
C4 C8 H8B 109.5 . . ?
C4 C8 H8C 109.5 . . ?
H8A C8 H8B 109.5 . . ?
H8A C8 H8C 109.5 . . ?
H8B C8 H8C 109.5 . . ?

loop_
_geom_bond_atom_site_label_1
_geom_bond_atom_site_label_2
_geom_bond_distance
_geom_bond_site_symmetry_2
_geom_bond_publ_flag
N1 C2 1.336(2) . ?
N1 O3 1.3695(18) . ?
N1 C5 1.390(2) . ?
C1A C2 1.462(2) . ?
C1A C2A 1.394(2) . ?
C1A C6A 1.393(2) . ?
C2 N3 1.352(2) . ?
N3 C4 1.347(2) . ?
C4A C3A 1.368(3) . ?
C4A C5A 1.375(3) . ?
C4A N2 1.473(2) . ?
O3 H3 0.8200 . ?
C2A H2A 0.9300 . ?
C2A C3A 1.378(3) . ?
C3A H3A 0.9300 . ?
C5A H5A 0.9300 . ?
C5A C6A 1.376(3) . ?
C6A H6A 0.9300 . ?
O4 C6 1.233(2) . ?
C5 C4 1.380(2) . ?
C5 C6 1.442(3) . ?
C4 C8 1.498(3) . ?
O1 N2 1.213(2) . ?
N2 O2 1.205(2) . ?
C6 C7 1.493(3) . ?
C7 H7A 0.9600 . ?
C7 H7B 0.9600 . ?
C7 H7C 0.9600 . ?
C8 H8A 0.9600 . ?
C8 H8B 0.9600 . ?
C8 H8C 0.9600 . ?

loop_
_geom_hbond_atom_site_label_D
_geom_hbond_atom_site_label_H
_geom_hbond_atom_site_label_A
_geom_hbond_distance_DH
_geom_hbond_distance_HA
_geom_hbond_distance_DA
_geom_hbond_angle_DHA
_geom_hbond_site_symmetry_A
_geom_hbond_publ_flag
C2A H2A O3 0.93 2.26 2.908(2) 126.1 . yes

loop_
_geom_torsion_atom_site_label_1
_geom_torsion_atom_site_label_2
_geom_torsion_atom_site_label_3
_geom_torsion_atom_site_label_4
_geom_torsion
_geom_torsion_site_symmetry_1
_geom_torsion_site_symmetry_2
_geom_torsion_site_symmetry_3
_geom_torsion_site_symmetry_4
_geom_torsion_publ_flag
N1 C2 N3 C4 -0.1(2) . . . . ?
N1 C5 C4 N3 -0.1(2) . . . . ?
N1 C5 C4 C8 179.6(2) . . . . ?
N1 C5 C6 O4 2.6(3) . . . . ?
N1 C5 C6 C7 -177.39(17) . . . . ?
C1A C2 N3 C4 -179.86(16) . . . . ?
C1A C2A C3A C4A -0.4(3) . . . . ?
C2 N1 C5 C4 0.04(19) . . . . ?
C2 N1 C5 C6 -177.00(15) . . . . ?
C2 C1A C2A C3A -179.66(17) . . . . ?
C2 C1A C6A C5A -179.74(17) . . . . ?
C2 N3 C4 C5 0.1(2) . . . . ?
C2 N3 C4 C8 -179.65(18) . . . . ?
C4A C5A C6A C1A -0.7(3) . . . . ?
O3 N1 C2 C1A -2.8(3) . . . . ?
O3 N1 C2 N3 177.44(16) . . . . ?
O3 N1 C5 C4 -177.43(16) . . . . ?
O3 N1 C5 C6 5.5(3) . . . . ?
C2A C1A C2 N1 -1.7(3) . . . . ?
C2A C1A C2 N3 178.11(16) . . . . ?
C2A C1A C6A C5A 0.6(3) . . . . ?
C3A C4A C5A C6A 0.3(3) . . . . ?
C3A C4A N2 O1 -7.4(3) . . . . ?
C3A C4A N2 O2 172.3(2) . . . . ?
C5A C4A C3A C2A 0.2(3) . . . . ?
C5A C4A N2 O1 172.62(19) . . . . ?
C5A C4A N2 O2 -7.7(3) . . . . ?
C6A C1A C2 N1 178.72(17) . . . . ?
C6A C1A C2 N3 -1.5(3) . . . . ?
C6A C1A C2A C3A 0.0(3) . . . . ?
C5 N1 C2 C1A 179.81(16) . . . . ?
C5 N1 C2 N3 0.0(2) . . . . ?
C4 C5 C6 O4 -173.3(2) . . . . ?
C4 C5 C6 C7 6.8(3) . . . . ?
N2 C4A C3A C2A -179.73(18) . . . . ?
N2 C4A C5A C6A -179.71(17) . . . . ?
C6 C5 C4 N3 176.2(2) . . . . ?
C6 C5 C4 C8 -4.1(4) . . . . ?
